data_4303901
loop_
_publ_author_name
'Jari Konu'
'Heikki M. Tuononen'
'Tristram Chivers'

_publ_contact_author 'Professor Tristram Chivers'
_publ_contact_author_email chivers@ucalgary.ca
_publ_section_title
;
Structural and Spectroscopic Studies of the PCP-Bridged Heavy
Chalcogen-Centered Monoanions [HC(PPh2E)(PPh2)]- (E = Se, Te) and
[HC(PR2E)2]- (E = Se, Te, R = Ph; E = Se, R =iPr): Homoleptic Group 12
Complexes and One-Electron Oxidation of [HC(PR2Se)2]-
;
_journal_name_full 'Inorganic Chemistry'
_journal_page_first 11788
_journal_page_last 11798
_journal_paper_doi 10.1021/ic901878h
_journal_volume 48
_journal_year 2009
_chemical_formula_moiety 'C31 H37 Li N2 P2 Se'
_chemical_formula_sum 'C31 H37 Li N2 P2 Se'
_chemical_formula_weight 585.47
_chemical_name_systematic
;
 ?
;
_space_group_IT_number 14
_symmetry_cell_setting monoclinic
_symmetry_space_group_name_Hall '-P 2ybc'
_symmetry_space_group_name_H-M 'P 1 21/c 1'
_atom_sites_solution_hydrogens geom
_atom_sites_solution_primary direct
_atom_sites_solution_secondary difmap
_audit_creation_method SHELXL-97
_cell_angle_alpha 90.00
_cell_angle_beta 100.31(3)
_cell_angle_gamma 90.00
_cell_formula_units_Z 4
_cell_length_a 8.8586(18)
_cell_length_b 19.149(4)
_cell_length_c 18.131(4)
_cell_measurement_reflns_used 10492
_cell_measurement_temperature 173(2)
_cell_measurement_theta_max 25.03
_cell_measurement_theta_min 2.98
_cell_volume 3026.0(11)
_computing_cell_refinement 'HKL Scalepack (Otwinowski & Minor 1997)'
_computing_data_collection 'Collect (Nonius BV, 1997-2000)'
_computing_data_reduction DENZO-SMN
_computing_molecular_graphics 'DIAMOND (Brandenburg & Berndt, 1999)'
_computing_publication_material 'WinGX v1.70-01 (L. J. Farrugia)'
_computing_structure_refinement 'SHELXL-97 (Sheldrick, 1997)'
_computing_structure_solution 'SHELXS-97 (Sheldrick, 1997)'
_diffrn_ambient_temperature 173(2)
_diffrn_measured_fraction_theta_full 0.997
_diffrn_measured_fraction_theta_max 0.997
_diffrn_measurement_device_type 'KappaCCD (Nonius, FR540C)'
_diffrn_measurement_method 'phi\omega scans'
_diffrn_radiation_monochromator 'horizonally mounted graphite crystal'
_diffrn_radiation_source 'Enraf Nonius FR590D, fine-focus sealed tube'
_diffrn_radiation_type MoK\a
_diffrn_radiation_wavelength 0.71073
_diffrn_reflns_av_R_equivalents 0.0227
_diffrn_reflns_av_sigmaI/netI 0.0274
_diffrn_reflns_limit_h_max 10
_diffrn_reflns_limit_h_min -10
_diffrn_reflns_limit_k_max 22
_diffrn_reflns_limit_k_min -22
_diffrn_reflns_limit_l_max 21
_diffrn_reflns_limit_l_min -21
_diffrn_reflns_number 10492
_diffrn_reflns_theta_full 25.03
_diffrn_reflns_theta_max 25.03
_diffrn_reflns_theta_min 2.98
_diffrn_standards_number 0
_exptl_absorpt_coefficient_mu 1.368
_exptl_absorpt_correction_T_max 0.7006
_exptl_absorpt_correction_T_min 0.5596
_exptl_absorpt_correction_type integration
_exptl_absorpt_process_details 'SADABS (SHELXTL-NT v5.1, Bruker)'
_exptl_crystal_colour colorless
_exptl_crystal_density_diffrn 1.285
_exptl_crystal_density_method 'not measured'
_exptl_crystal_description block
_exptl_crystal_F_000 1216
_exptl_crystal_size_max 0.48
_exptl_crystal_size_mid 0.40
_exptl_crystal_size_min 0.28
_refine_diff_density_max 0.286
_refine_diff_density_min -0.217
_refine_diff_density_rms 0.044
_refine_ls_extinction_method none
_refine_ls_goodness_of_fit_ref 1.029
_refine_ls_hydrogen_treatment constr
_refine_ls_matrix_type full
_refine_ls_number_parameters 334
_refine_ls_number_reflns 5341
_refine_ls_number_restraints 0
_refine_ls_restrained_S_all 1.029
_refine_ls_R_factor_all 0.0351
_refine_ls_R_factor_gt 0.0265
_refine_ls_shift/su_max 0.001
_refine_ls_shift/su_mean 0.000
_refine_ls_structure_factor_coef Fsqd
_refine_ls_weighting_details 'calc w=1/[\s^2^(Fo^2^)+(0.0267P)^2^+1.6157P] where P=(Fo^2^+2Fc^2^)/3'
_refine_ls_weighting_scheme calc
_refine_ls_wR_factor_gt 0.0613
_refine_ls_wR_factor_ref 0.0656
_reflns_number_gt 4594
_reflns_number_total 5341
_reflns_threshold_expression >2sigma(I)
_cod_data_source_file ic901878h_si_001_1.cif
_cod_data_source_block compound_Li7a
_cod_original_cell_volume 3025.9(10)
_cod_original_sg_symbol_H-M 'P 21/c'
_cod_database_code 4303901

loop_
_symmetry_equiv_pos_as_xyz
'x, y, z'
'-x, y+1/2, -z+1/2'
'-x, -y, -z'
'x, -y-1/2, z-1/2'

loop_
_atom_site_label
_atom_site_type_symbol
_atom_site_fract_x
_atom_site_fract_y
_atom_site_fract_z
_atom_site_U_iso_or_equiv
_atom_site_adp_type
_atom_site_occupancy
_atom_site_symmetry_multiplicity
_atom_site_calc_flag
_atom_site_refinement_flags
_atom_site_disorder_assembly
_atom_site_disorder_group
Se1 Se 0.02435(2) 0.435384(10) 0.074829(10) 0.02774(7) Uani 1 1 d . . .
P2 P 0.04074(6) 0.24445(3) 0.07968(3) 0.02524(12) Uani 1 1 d . . .
P1 P -0.04489(6) 0.37223(3) 0.16165(3) 0.02352(11) Uani 1 1 d . . .
N1 N 0.1975(2) 0.34353(9) -0.09083(10) 0.0393(4) Uani 1 1 d . . .
N2 N -0.1405(2) 0.33586(9) -0.11080(9) 0.0377(4) Uani 1 1 d . . .
C10 C 0.3195(3) 0.29120(14) -0.07182(16) 0.0601(7) Uani 1 1 d . . .
H10A H 0.3843 0.3036 -0.0240 0.090 Uiso 1 1 calc R . .
H10B H 0.3820 0.2900 -0.1113 0.090 Uiso 1 1 calc R . .
H10C H 0.2734 0.2452 -0.0675 0.090 Uiso 1 1 calc R . .
C11 C 0.2677(3) 0.41249(13) -0.09589(15) 0.0507(6) Uani 1 1 d . . .
H11A H 0.3319 0.4241 -0.0476 0.076 Uiso 1 1 calc R . .
H11B H 0.1869 0.4477 -0.1084 0.076 Uiso 1 1 calc R . .
H11C H 0.3311 0.4116 -0.1350 0.076 Uiso 1 1 calc R . .
C12 C 0.0965(3) 0.32584(14) -0.16252(12) 0.0518(6) Uani 1 1 d . . .
H12A H 0.0824 0.2746 -0.1659 0.062 Uiso 1 1 calc R . .
H12B H 0.1458 0.3409 -0.2047 0.062 Uiso 1 1 calc R . .
C13 C -0.0579(3) 0.36057(13) -0.16902(12) 0.0445(6) Uani 1 1 d . . .
H13A H -0.0437 0.4118 -0.1645 0.053 Uiso 1 1 calc R . .
H13B H -0.1196 0.3506 -0.2190 0.053 Uiso 1 1 calc R . .
C14 C -0.2039(3) 0.26598(13) -0.12858(14) 0.0595(8) Uani 1 1 d . . .
H14A H -0.1206 0.2335 -0.1331 0.089 Uiso 1 1 calc R . .
H14B H -0.2769 0.2675 -0.1761 0.089 Uiso 1 1 calc R . .
H14C H -0.2567 0.2502 -0.0885 0.089 Uiso 1 1 calc R . .
C15 C -0.2658(3) 0.38433(14) -0.10355(14) 0.0512(6) Uani 1 1 d . . .
H15A H -0.3196 0.3677 -0.0642 0.077 Uiso 1 1 calc R . .
H15B H -0.3379 0.3867 -0.1513 0.077 Uiso 1 1 calc R . .
H15C H -0.2234 0.4309 -0.0904 0.077 Uiso 1 1 calc R . .
Li1 Li 0.0404(4) 0.34008(18) -0.01854(18) 0.0339(8) Uani 1 1 d . . .
C1 C -0.0318(2) 0.28400(10) 0.15232(10) 0.0288(4) Uani 1 1 d . . .
H1 H -0.0657 0.2550 0.1886 0.035 Uiso 1 1 calc R . .
C100 C 0.0675(2) 0.40334(10) 0.25051(10) 0.0249(4) Uani 1 1 d . . .
C101 C 0.0469(2) 0.47061(11) 0.27679(11) 0.0310(4) Uani 1 1 d . . .
H101 H -0.0313 0.4997 0.2503 0.037 Uiso 1 1 calc R . .
C102 C 0.1399(2) 0.49513(12) 0.34121(12) 0.0392(5) Uani 1 1 d . . .
H102 H 0.1257 0.5411 0.3585 0.047 Uiso 1 1 calc R . .
C103 C 0.2536(2) 0.45279(12) 0.38046(12) 0.0383(5) Uani 1 1 d . . .
H103 H 0.3168 0.4696 0.4248 0.046 Uiso 1 1 calc R . .
C104 C 0.2747(2) 0.38642(12) 0.35518(11) 0.0348(5) Uani 1 1 d . . .
H104 H 0.3523 0.3574 0.3823 0.042 Uiso 1 1 calc R . .
C105 C 0.1825(2) 0.36161(10) 0.28982(10) 0.0283(4) Uani 1 1 d . . .
H105 H 0.1986 0.3160 0.2722 0.034 Uiso 1 1 calc R . .
C106 C -0.2394(2) 0.39585(9) 0.17324(10) 0.0250(4) Uani 1 1 d . . .
C107 C -0.2842(2) 0.38832(11) 0.24241(11) 0.0335(5) Uani 1 1 d . . .
H107 H -0.2115 0.3734 0.2845 0.040 Uiso 1 1 calc R . .
C108 C -0.4337(2) 0.40227(13) 0.25065(13) 0.0412(5) Uani 1 1 d . . .
H108 H -0.4631 0.3963 0.2981 0.049 Uiso 1 1 calc R . .
C109 C -0.5400(2) 0.42475(12) 0.19043(13) 0.0405(5) Uani 1 1 d . . .
H109 H -0.6422 0.4349 0.1964 0.049 Uiso 1 1 calc R . .
C110 C -0.4972(2) 0.43244(12) 0.12149(13) 0.0427(5) Uani 1 1 d . . .
H110 H -0.5702 0.4479 0.0798 0.051 Uiso 1 1 calc R . .
C111 C -0.3480(2) 0.41776(11) 0.11260(11) 0.0355(5) Uani 1 1 d . . .
H111 H -0.3200 0.4227 0.0647 0.043 Uiso 1 1 calc R . .
C200 C -0.0942(2) 0.17520(10) 0.04082(10) 0.0261(4) Uani 1 1 d . . .
C201 C -0.0531(2) 0.12574(11) -0.00871(11) 0.0317(5) Uani 1 1 d . . .
H201 H 0.0493 0.1248 -0.0178 0.038 Uiso 1 1 calc R . .
C202 C -0.1586(3) 0.07811(11) -0.04484(12) 0.0389(5) Uani 1 1 d . . .
H202 H -0.1280 0.0445 -0.0778 0.047 Uiso 1 1 calc R . .
C203 C -0.3085(3) 0.07935(12) -0.03297(12) 0.0417(5) Uani 1 1 d . . .
H203 H -0.3813 0.0470 -0.0581 0.050 Uiso 1 1 calc R . .
C204 C -0.3520(2) 0.12777(13) 0.01552(12) 0.0407(5) Uani 1 1 d . . .
H204 H -0.4548 0.1287 0.0239 0.049 Uiso 1 1 calc R . .
C205 C -0.2454(2) 0.17536(11) 0.05220(11) 0.0339(5) Uani 1 1 d . . .
H205 H -0.2764 0.2085 0.0855 0.041 Uiso 1 1 calc R . .
C206 C 0.2101(2) 0.19330(10) 0.12312(10) 0.0286(4) Uani 1 1 d . . .
C207 C 0.3466(2) 0.23053(13) 0.14365(12) 0.0410(5) Uani 1 1 d . . .
H207 H 0.3480 0.2793 0.1339 0.049 Uiso 1 1 calc R . .
C208 C 0.4798(3) 0.19763(17) 0.17797(13) 0.0551(7) Uani 1 1 d . . .
H208 H 0.5715 0.2239 0.1919 0.066 Uiso 1 1 calc R . .
C209 C 0.4802(3) 0.12698(17) 0.19207(13) 0.0582(8) Uani 1 1 d . . .
H209 H 0.5721 0.1043 0.2149 0.070 Uiso 1 1 calc R . .
C210 C 0.3473(3) 0.08954(14) 0.17296(13) 0.0511(6) Uani 1 1 d . . .
H210 H 0.3470 0.0409 0.1831 0.061 Uiso 1 1 calc R . .
C211 C 0.2126(3) 0.12226(12) 0.13888(12) 0.0383(5) Uani 1 1 d . . .
H211 H 0.1211 0.0957 0.1262 0.046 Uiso 1 1 calc R . .

loop_
_atom_site_aniso_label
_atom_site_aniso_U_11
_atom_site_aniso_U_22
_atom_site_aniso_U_33
_atom_site_aniso_U_23
_atom_site_aniso_U_13
_atom_site_aniso_U_12
Se1 0.03691(12) 0.02235(11) 0.02546(11) 0.00073(8) 0.00965(8) -0.00157(8)
P2 0.0314(3) 0.0202(2) 0.0247(3) -0.0007(2) 0.0065(2) -0.0006(2)
P1 0.0277(3) 0.0212(3) 0.0221(2) -0.00067(19) 0.00584(19) -0.0002(2)
N1 0.0504(11) 0.0312(10) 0.0388(10) -0.0026(8) 0.0149(9) 0.0049(8)
N2 0.0491(11) 0.0357(10) 0.0265(9) -0.0006(8) 0.0020(8) -0.0065(8)
C10 0.0657(18) 0.0432(15) 0.0743(18) 0.0003(13) 0.0207(15) 0.0125(13)
C11 0.0607(16) 0.0409(14) 0.0549(15) -0.0005(12) 0.0222(13) -0.0017(12)
C12 0.0686(17) 0.0569(16) 0.0327(12) -0.0116(11) 0.0169(12) 0.0002(13)
C13 0.0653(16) 0.0414(14) 0.0262(11) 0.0019(10) 0.0061(11) -0.0020(12)
C14 0.082(2) 0.0438(15) 0.0426(14) 0.0049(12) -0.0170(13) -0.0191(14)
C15 0.0439(14) 0.0630(17) 0.0435(13) -0.0087(12) -0.0010(11) 0.0002(12)
Li1 0.044(2) 0.0329(19) 0.0251(17) 0.0005(14) 0.0068(15) -0.0012(15)
C1 0.0397(12) 0.0230(10) 0.0254(10) 0.0021(8) 0.0110(9) -0.0015(8)
C100 0.0262(10) 0.0259(10) 0.0240(9) -0.0001(8) 0.0086(8) -0.0032(8)
C101 0.0301(11) 0.0297(11) 0.0334(11) -0.0046(9) 0.0061(9) 0.0012(9)
C102 0.0356(12) 0.0403(13) 0.0424(12) -0.0171(10) 0.0090(10) -0.0040(10)
C103 0.0312(11) 0.0524(14) 0.0308(11) -0.0091(10) 0.0047(9) -0.0073(10)
C104 0.0272(11) 0.0451(13) 0.0312(11) 0.0063(10) 0.0031(9) -0.0016(9)
C105 0.0296(11) 0.0278(11) 0.0287(10) 0.0027(8) 0.0085(8) -0.0011(8)
C106 0.0272(10) 0.0196(10) 0.0278(10) -0.0043(8) 0.0041(8) -0.0038(8)
C107 0.0313(11) 0.0375(12) 0.0323(11) 0.0018(9) 0.0072(9) -0.0025(9)
C108 0.0337(12) 0.0519(14) 0.0414(12) -0.0022(11) 0.0158(10) -0.0073(10)
C109 0.0227(11) 0.0429(14) 0.0564(14) -0.0050(11) 0.0086(10) -0.0047(9)
C110 0.0295(11) 0.0500(14) 0.0447(13) 0.0036(11) -0.0037(10) 0.0010(10)
C111 0.0348(12) 0.0428(13) 0.0281(11) -0.0003(9) 0.0038(9) -0.0013(10)
C200 0.0318(10) 0.0240(10) 0.0213(9) 0.0031(8) 0.0012(8) -0.0001(8)
C201 0.0364(11) 0.0307(11) 0.0278(10) -0.0022(9) 0.0050(9) 0.0006(9)
C202 0.0538(14) 0.0323(12) 0.0285(11) -0.0065(9) 0.0014(10) -0.0030(10)
C203 0.0478(14) 0.0422(14) 0.0305(11) -0.0013(10) -0.0052(10) -0.0134(11)
C204 0.0301(11) 0.0520(14) 0.0374(12) 0.0035(11) -0.0012(9) -0.0067(10)
C205 0.0330(11) 0.0376(12) 0.0307(11) 0.0001(9) 0.0047(9) 0.0018(9)
C206 0.0318(11) 0.0301(11) 0.0246(10) -0.0046(8) 0.0066(8) 0.0010(9)
C207 0.0379(13) 0.0472(14) 0.0373(12) -0.0072(10) 0.0055(10) -0.0086(10)
C208 0.0310(13) 0.087(2) 0.0448(14) -0.0161(14) -0.0006(11) -0.0063(13)
C209 0.0423(15) 0.090(2) 0.0371(13) -0.0127(14) -0.0084(11) 0.0256(15)
C210 0.0587(16) 0.0464(15) 0.0430(13) -0.0023(11) -0.0052(12) 0.0215(13)
C211 0.0392(12) 0.0341(12) 0.0387(12) -0.0011(10) -0.0013(10) 0.0035(10)

loop_
_atom_type_symbol
_atom_type_description
_atom_type_scat_dispersion_real
_atom_type_scat_dispersion_imag
_atom_type_scat_source
C C 0.0033 0.0016 'International Tables Vol C Tables 4.2.6.8 and 6.1.1.4'
H H 0.0000 0.0000 'International Tables Vol C Tables 4.2.6.8 and 6.1.1.4'
Li Li -0.0003 0.0001 'International Tables Vol C Tables 4.2.6.8 and 6.1.1.4'
N N 0.0061 0.0033 'International Tables Vol C Tables 4.2.6.8 and 6.1.1.4'
P P 0.1023 0.0942 'International Tables Vol C Tables 4.2.6.8 and 6.1.1.4'
Se Se -0.0929 2.2259 'International Tables Vol C Tables 4.2.6.8 and 6.1.1.4'

loop_
_geom_angle_atom_site_label_1
_geom_angle_atom_site_label_2
_geom_angle_atom_site_label_3
_geom_angle
_geom_angle_site_symmetry_1
_geom_angle_site_symmetry_3
_geom_angle_publ_flag
P1 Se1 Li1 98.17(8) . . ?
C1 P2 C200 107.54(9) . . ?
C1 P2 C206 106.86(9) . . ?
C200 P2 C206 101.76(9) . . ?
C1 P2 Li1 105.15(10) . . ?
C200 P2 Li1 109.28(10) . . ?
C206 P2 Li1 125.27(10) . . ?
C1 P1 C106 109.81(9) . . ?
C1 P1 C100 111.90(9) . . ?
C106 P1 C100 101.13(9) . . ?
C1 P1 Se1 116.72(7) . . ?
C106 P1 Se1 109.97(7) . . ?
C100 P1 Se1 106.13(6) . . ?
C10 N1 C11 109.0(2) . . ?
C10 N1 C12 110.73(19) . . ?
C11 N1 C12 110.31(19) . . ?
C10 N1 Li1 112.22(18) . . ?
C11 N1 Li1 114.02(17) . . ?
C12 N1 Li1 100.30(17) . . ?
C14 N2 C13 110.95(18) . . ?
C14 N2 C15 109.3(2) . . ?
C13 N2 C15 110.04(18) . . ?
C14 N2 Li1 114.73(17) . . ?
C13 N2 Li1 98.79(16) . . ?
C15 N2 Li1 112.64(16) . . ?
N1 C10 H10A 109.5 . . ?
N1 C10 H10B 109.5 . . ?
H10A C10 H10B 109.5 . . ?
N1 C10 H10C 109.5 . . ?
H10A C10 H10C 109.5 . . ?
H10B C10 H10C 109.5 . . ?
N1 C11 H11A 109.5 . . ?
N1 C11 H11B 109.5 . . ?
H11A C11 H11B 109.5 . . ?
N1 C11 H11C 109.5 . . ?
H11A C11 H11C 109.5 . . ?
H11B C11 H11C 109.5 . . ?
N1 C12 C13 111.45(18) . . ?
N1 C12 Li1 47.82(12) . . ?
C13 C12 Li1 73.47(14) . . ?
N1 C12 H12A 109.3 . . ?
C13 C12 H12A 109.3 . . ?
Li1 C12 H12A 96.6 . . ?
N1 C12 H12B 109.3 . . ?
C13 C12 H12B 109.3 . . ?
Li1 C12 H12B 152.0 . . ?
H12A C12 H12B 108.0 . . ?
N2 C13 C12 111.37(19) . . ?
N2 C13 Li1 49.27(12) . . ?
C12 C13 Li1 74.73(14) . . ?
N2 C13 H13A 109.4 . . ?
C12 C13 H13A 109.4 . . ?
Li1 C13 H13A 92.6 . . ?
N2 C13 H13B 109.4 . . ?
C12 C13 H13B 109.4 . . ?
Li1 C13 H13B 155.4 . . ?
H13A C13 H13B 108.0 . . ?
N2 C14 H14A 109.5 . . ?
N2 C14 H14B 109.5 . . ?
H14A C14 H14B 109.5 . . ?
N2 C14 H14C 109.5 . . ?
H14A C14 H14C 109.5 . . ?
H14B C14 H14C 109.5 . . ?
N2 C15 H15A 109.5 . . ?
N2 C15 H15B 109.5 . . ?
H15A C15 H15B 109.5 . . ?
N2 C15 H15C 109.5 . . ?
H15A C15 H15C 109.5 . . ?
H15B C15 H15C 109.5 . . ?
N1 Li1 N2 90.03(14) . . ?
N1 Li1 Se1 121.84(16) . . ?
N2 Li1 Se1 115.96(16) . . ?
N1 Li1 P2 123.06(17) . . ?
N2 Li1 P2 115.67(16) . . ?
Se1 Li1 P2 92.53(11) . . ?
N1 Li1 C13 59.75(11) . . ?
N2 Li1 C13 31.95(9) . . ?
Se1 Li1 C13 121.41(14) . . ?
P2 Li1 C13 139.26(15) . . ?
N1 Li1 C12 31.87(9) . . ?
N2 Li1 C12 58.88(11) . . ?
Se1 Li1 C12 138.76(15) . . ?
P2 Li1 C12 127.69(15) . . ?
C13 Li1 C12 31.80(8) . . ?
P1 C1 P2 123.23(11) . . ?
P1 C1 H1 118.4 . . ?
P2 C1 H1 118.4 . . ?
C105 C100 C101 118.99(18) . . ?
C105 C100 P1 119.82(15) . . ?
C101 C100 P1 121.03(15) . . ?
C102 C101 C100 120.4(2) . . ?
C102 C101 H101 119.8 . . ?
C100 C101 H101 119.8 . . ?
C101 C102 C103 120.1(2) . . ?
C101 C102 H102 119.9 . . ?
C103 C102 H102 119.9 . . ?
C104 C103 C102 120.0(2) . . ?
C104 C103 H103 120.0 . . ?
C102 C103 H103 120.0 . . ?
C103 C104 C105 120.2(2) . . ?
C103 C104 H104 119.9 . . ?
C105 C104 H104 119.9 . . ?
C100 C105 C104 120.29(19) . . ?
C100 C105 H105 119.9 . . ?
C104 C105 H105 119.9 . . ?
C107 C106 C111 118.42(18) . . ?
C107 C106 P1 120.35(15) . . ?
C111 C106 P1 121.12(15) . . ?
C108 C107 C106 120.7(2) . . ?
C108 C107 H107 119.6 . . ?
C106 C107 H107 119.6 . . ?
C109 C108 C107 120.4(2) . . ?
C109 C108 H108 119.8 . . ?
C107 C108 H108 119.8 . . ?
C108 C109 C110 119.5(2) . . ?
C108 C109 H109 120.2 . . ?
C110 C109 H109 120.2 . . ?
C109 C110 C111 120.4(2) . . ?
C109 C110 H110 119.8 . . ?
C111 C110 H110 119.8 . . ?
C110 C111 C106 120.5(2) . . ?
C110 C111 H111 119.7 . . ?
C106 C111 H111 119.7 . . ?
C205 C200 C201 117.74(18) . . ?
C205 C200 P2 121.24(15) . . ?
C201 C200 P2 120.56(15) . . ?
C202 C201 C200 121.26(19) . . ?
C202 C201 H201 119.4 . . ?
C200 C201 H201 119.4 . . ?
C203 C202 C201 120.1(2) . . ?
C203 C202 H202 120.0 . . ?
C201 C202 H202 120.0 . . ?
C204 C203 C202 119.7(2) . . ?
C204 C203 H203 120.1 . . ?
C202 C203 H203 120.1 . . ?
C203 C204 C205 120.1(2) . . ?
C203 C204 H204 119.9 . . ?
C205 C204 H204 119.9 . . ?
C200 C205 C204 121.1(2) . . ?
C200 C205 H205 119.5 . . ?
C204 C205 H205 119.5 . . ?
C211 C206 C207 117.7(2) . . ?
C211 C206 P2 126.10(16) . . ?
C207 C206 P2 116.22(16) . . ?
C208 C207 C206 121.1(2) . . ?
C208 C207 H207 119.5 . . ?
C206 C207 H207 119.5 . . ?
C209 C208 C207 120.3(2) . . ?
C209 C208 H208 119.9 . . ?
C207 C208 H208 119.9 . . ?
C210 C209 C208 119.6(2) . . ?
C210 C209 H209 120.2 . . ?
C208 C209 H209 120.2 . . ?
C209 C210 C211 120.5(3) . . ?
C209 C210 H210 119.8 . . ?
C211 C210 H210 119.8 . . ?
C206 C211 C210 120.9(2) . . ?
C206 C211 H211 119.5 . . ?
C210 C211 H211 119.5 . . ?

loop_
_geom_bond_atom_site_label_1
_geom_bond_atom_site_label_2
_geom_bond_distance
_geom_bond_site_symmetry_2
_geom_bond_publ_flag
Se1 P1 2.1591(6) . ?
Se1 Li1 2.510(3) . ?
P2 C1 1.7388(19) . ?
P2 C200 1.839(2) . ?
P2 C206 1.846(2) . ?
P2 Li1 2.554(3) . ?
P1 C1 1.704(2) . ?
P1 C106 1.8292(19) . ?
P1 C100 1.835(2) . ?
N1 C10 1.469(3) . ?
N1 C11 1.470(3) . ?
N1 C12 1.480(3) . ?
N1 Li1 2.077(4) . ?
N2 C14 1.465(3) . ?
N2 C13 1.467(3) . ?
N2 C15 1.471(3) . ?
N2 Li1 2.101(4) . ?
C10 H10A 0.9800 . ?
C10 H10B 0.9800 . ?
C10 H10C 0.9800 . ?
C11 H11A 0.9800 . ?
C11 H11B 0.9800 . ?
C11 H11C 0.9800 . ?
C12 C13 1.506(3) . ?
C12 Li1 2.757(4) . ?
C12 H12A 0.9900 . ?
C12 H12B 0.9900 . ?
C13 Li1 2.740(4) . ?
C13 H13A 0.9900 . ?
C13 H13B 0.9900 . ?
C14 H14A 0.9800 . ?
C14 H14B 0.9800 . ?
C14 H14C 0.9800 . ?
C15 H15A 0.9800 . ?
C15 H15B 0.9800 . ?
C15 H15C 0.9800 . ?
C1 H1 0.9500 . ?
C100 C105 1.387(3) . ?
C100 C101 1.397(3) . ?
C101 C102 1.385(3) . ?
C101 H101 0.9500 . ?
C102 C103 1.386(3) . ?
C102 H102 0.9500 . ?
C103 C104 1.375(3) . ?
C103 H103 0.9500 . ?
C104 C105 1.397(3) . ?
C104 H104 0.9500 . ?
C105 H105 0.9500 . ?
C106 C107 1.389(3) . ?
C106 C111 1.390(3) . ?
C107 C108 1.386(3) . ?
C107 H107 0.9500 . ?
C108 C109 1.377(3) . ?
C108 H108 0.9500 . ?
C109 C110 1.377(3) . ?
C109 H109 0.9500 . ?
C110 C111 1.389(3) . ?
C110 H110 0.9500 . ?
C111 H111 0.9500 . ?
C200 C205 1.391(3) . ?
C200 C201 1.398(3) . ?
C201 C202 1.384(3) . ?
C201 H201 0.9500 . ?
C202 C203 1.383(3) . ?
C202 H202 0.9500 . ?
C203 C204 1.379(3) . ?
C203 H203 0.9500 . ?
C204 C205 1.393(3) . ?
C204 H204 0.9500 . ?
C205 H205 0.9500 . ?
C206 C211 1.389(3) . ?
C206 C207 1.395(3) . ?
C207 C208 1.384(3) . ?
C207 H207 0.9500 . ?
C208 C209 1.377(4) . ?
C208 H208 0.9500 . ?
C209 C210 1.369(4) . ?
C209 H209 0.9500 . ?
C210 C211 1.390(3) . ?
C210 H210 0.9500 . ?
C211 H211 0.9500 . ?

loop_
_geom_torsion_atom_site_label_1
_geom_torsion_atom_site_label_2
_geom_torsion_atom_site_label_3
_geom_torsion_atom_site_label_4
_geom_torsion
_geom_torsion_site_symmetry_1
_geom_torsion_site_symmetry_2
_geom_torsion_site_symmetry_3
_geom_torsion_site_symmetry_4
_geom_torsion_publ_flag
Li1 Se1 P1 C1 12.03(12) . . . . ?
Li1 Se1 P1 C106 -113.89(11) . . . . ?
Li1 Se1 P1 C100 137.51(10) . . . . ?
C10 N1 C12 C13 158.5(2) . . . . ?
C11 N1 C12 C13 -80.8(2) . . . . ?
Li1 N1 C12 C13 39.8(2) . . . . ?
C10 N1 C12 Li1 118.7(2) . . . . ?
C11 N1 C12 Li1 -120.6(2) . . . . ?
C14 N2 C13 C12 -76.1(2) . . . . ?
C15 N2 C13 C12 162.86(19) . . . . ?
Li1 N2 C13 C12 44.8(2) . . . . ?
C14 N2 C13 Li1 -120.8(2) . . . . ?
C15 N2 C13 Li1 118.1(2) . . . . ?
N1 C12 C13 N2 -63.2(3) . . . . ?
Li1 C12 C13 N2 -33.58(17) . . . . ?
N1 C12 C13 Li1 -29.66(18) . . . . ?
C10 N1 Li1 N2 -129.17(18) . . . . ?
C11 N1 Li1 N2 106.26(19) . . . . ?
C12 N1 Li1 N2 -11.60(18) . . . . ?
C10 N1 Li1 Se1 109.8(2) . . . . ?
C11 N1 Li1 Se1 -14.8(3) . . . . ?
C12 N1 Li1 Se1 -132.64(19) . . . . ?
C10 N1 Li1 P2 -8.0(3) . . . . ?
C11 N1 Li1 P2 -132.6(2) . . . . ?
C12 N1 Li1 P2 109.6(2) . . . . ?
C10 N1 Li1 C13 -139.85(19) . . . . ?
C11 N1 Li1 C13 95.58(18) . . . . ?
C12 N1 Li1 C13 -22.28(14) . . . . ?
C10 N1 Li1 C12 -117.6(2) . . . . ?
C11 N1 Li1 C12 117.9(2) . . . . ?
C14 N2 Li1 N1 100.4(2) . . . . ?
C13 N2 Li1 N1 -17.61(17) . . . . ?
C15 N2 Li1 N1 -133.72(17) . . . . ?
C14 N2 Li1 Se1 -133.66(19) . . . . ?
C13 N2 Li1 Se1 108.34(18) . . . . ?
C15 N2 Li1 Se1 -7.8(2) . . . . ?
C14 N2 Li1 P2 -26.9(2) . . . . ?
C13 N2 Li1 P2 -144.88(17) . . . . ?
C15 N2 Li1 P2 99.0(2) . . . . ?
C14 N2 Li1 C13 118.0(2) . . . . ?
C15 N2 Li1 C13 -116.1(2) . . . . ?
C14 N2 Li1 C12 93.27(19) . . . . ?
C13 N2 Li1 C12 -24.73(13) . . . . ?
C15 N2 Li1 C12 -140.84(18) . . . . ?
P1 Se1 Li1 N1 -147.97(17) . . . . ?
P1 Se1 Li1 N2 104.38(15) . . . . ?
P1 Se1 Li1 P2 -15.88(10) . . . . ?
P1 Se1 Li1 C13 140.43(14) . . . . ?
P1 Se1 Li1 C12 175.9(2) . . . . ?
C1 P2 Li1 N1 150.17(17) . . . . ?
C200 P2 Li1 N1 -94.65(19) . . . . ?
C206 P2 Li1 N1 26.1(2) . . . . ?
C1 P2 Li1 N2 -101.55(16) . . . . ?
C200 P2 Li1 N2 13.63(19) . . . . ?
C206 P2 Li1 N2 134.43(15) . . . . ?
C1 P2 Li1 Se1 18.95(13) . . . . ?
C200 P2 Li1 Se1 134.13(10) . . . . ?
C206 P2 Li1 Se1 -105.08(12) . . . . ?
C1 P2 Li1 C13 -129.4(2) . . . . ?
C200 P2 Li1 C13 -14.2(3) . . . . ?
C206 P2 Li1 C13 106.6(2) . . . . ?
C1 P2 Li1 C12 -170.87(17) . . . . ?
C200 P2 Li1 C12 -55.7(2) . . . . ?
C206 P2 Li1 C12 65.1(2) . . . . ?
N2 C13 Li1 N1 159.5(2) . . . . ?
C12 C13 Li1 N1 22.33(15) . . . . ?
C12 C13 Li1 N2 -137.2(2) . . . . ?
N2 C13 Li1 Se1 -89.4(2) . . . . ?
C12 C13 Li1 Se1 133.4(2) . . . . ?
N2 C13 Li1 P2 52.6(2) . . . . ?
C12 C13 Li1 P2 -84.6(3) . . . . ?
N2 C13 Li1 C12 137.2(2) . . . . ?
C13 C12 Li1 N1 -141.6(2) . . . . ?
N1 C12 Li1 N2 166.4(2) . . . . ?
C13 C12 Li1 N2 24.84(14) . . . . ?
N1 C12 Li1 Se1 71.4(3) . . . . ?
C13 C12 Li1 Se1 -70.2(3) . . . . ?
N1 C12 Li1 P2 -93.6(2) . . . . ?
C13 C12 Li1 P2 124.8(2) . . . . ?
N1 C12 Li1 C13 141.6(2) . . . . ?
C106 P1 C1 P2 128.71(13) . . . . ?
C100 P1 C1 P2 -119.82(13) . . . . ?
Se1 P1 C1 P2 2.71(16) . . . . ?
C200 P2 C1 P1 -132.27(13) . . . . ?
C206 P2 C1 P1 119.11(13) . . . . ?
Li1 P2 C1 P1 -15.90(17) . . . . ?
C1 P1 C100 C105 18.69(18) . . . . ?
C106 P1 C100 C105 135.52(15) . . . . ?
Se1 P1 C100 C105 -109.69(14) . . . . ?
C1 P1 C100 C101 -165.99(15) . . . . ?
C106 P1 C100 C101 -49.16(17) . . . . ?
Se1 P1 C100 C101 65.63(16) . . . . ?
C105 C100 C101 C102 -0.1(3) . . . . ?
P1 C100 C101 C102 -175.47(15) . . . . ?
C100 C101 C102 C103 -0.5(3) . . . . ?
C101 C102 C103 C104 0.4(3) . . . . ?
C102 C103 C104 C105 0.3(3) . . . . ?
C101 C100 C105 C104 0.8(3) . . . . ?
P1 C100 C105 C104 176.21(14) . . . . ?
C103 C104 C105 C100 -0.9(3) . . . . ?
C1 P1 C106 C107 79.43(17) . . . . ?
C100 P1 C106 C107 -38.93(18) . . . . ?
Se1 P1 C106 C107 -150.82(14) . . . . ?
C1 P1 C106 C111 -96.81(18) . . . . ?
C100 P1 C106 C111 144.83(17) . . . . ?
Se1 P1 C106 C111 32.94(18) . . . . ?
C111 C106 C107 C108 0.1(3) . . . . ?
P1 C106 C107 C108 -176.27(17) . . . . ?
C106 C107 C108 C109 -0.8(3) . . . . ?
C107 C108 C109 C110 0.8(4) . . . . ?
C108 C109 C110 C111 -0.1(3) . . . . ?
C109 C110 C111 C106 -0.7(3) . . . . ?
C107 C106 C111 C110 0.7(3) . . . . ?
P1 C106 C111 C110 177.01(17) . . . . ?
C1 P2 C200 C205 20.11(19) . . . . ?
C206 P2 C200 C205 132.23(16) . . . . ?
Li1 P2 C200 C205 -93.52(18) . . . . ?
C1 P2 C200 C201 -167.87(15) . . . . ?
C206 P2 C200 C201 -55.75(17) . . . . ?
Li1 P2 C200 C201 78.50(18) . . . . ?
C205 C200 C201 C202 -0.5(3) . . . . ?
P2 C200 C201 C202 -172.79(16) . . . . ?
C200 C201 C202 C203 0.8(3) . . . . ?
C201 C202 C203 C204 -0.6(3) . . . . ?
C202 C203 C204 C205 0.2(3) . . . . ?
C201 C200 C205 C204 0.1(3) . . . . ?
P2 C200 C205 C204 172.31(16) . . . . ?
C203 C204 C205 C200 0.1(3) . . . . ?
C1 P2 C206 C211 97.01(19) . . . . ?
C200 P2 C206 C211 -15.62(19) . . . . ?
Li1 P2 C206 C211 -139.70(18) . . . . ?
C1 P2 C206 C207 -81.09(17) . . . . ?
C200 P2 C206 C207 166.28(15) . . . . ?
Li1 P2 C206 C207 42.2(2) . . . . ?
C211 C206 C207 C208 0.5(3) . . . . ?
P2 C206 C207 C208 178.75(17) . . . . ?
C206 C207 C208 C209 0.4(3) . . . . ?
C207 C208 C209 C210 -1.0(4) . . . . ?
C208 C209 C210 C211 0.6(4) . . . . ?
C207 C206 C211 C210 -0.9(3) . . . . ?
P2 C206 C211 C210 -178.95(17) . . . . ?
C209 C210 C211 C206 0.4(4) . . . . ?
